data_7028034
loop_
_publ_author_name
'Matthews, Craig J.'
'Heath, Sarah L.'
'Elsegood, Mark R. J.'
'Clegg, William'
'Leese, Troy A.'
'Lockhart, Joyce C.'

_publ_section_title
;
 Differential binding of a facultative tridentate ligand
 4-(benzimidazol-2-yl)-3-thiabutanoic acid to CuII and NiII
;
_journal_issue 12
_journal_name_full 'Journal of the Chemical Society, Dalton Transactions'
_journal_page_first 1973
_journal_paper_doi 10.1039/a800543e
_journal_year 1998
_chemical_formula_sum 'C10 H12 N2 O3 S'
_chemical_formula_weight 240.28
_chemical_name_systematic
;
 ?
;
_space_group_IT_number 15
_symmetry_cell_setting monoclinic
_symmetry_space_group_name_Hall '-I 2ya'
_symmetry_space_group_name_H-M 'I 1 2/a 1'
_atom_sites_solution_hydrogens mixed
_atom_sites_solution_primary direct
_atom_sites_solution_secondary difmap
_audit_creation_method SHELXL-97
_cell_angle_alpha 90.00
_cell_angle_beta 102.929(4)
_cell_angle_gamma 90.00
_cell_formula_units_Z 8
_cell_length_a 14.716(2)
_cell_length_b 8.9259(13)
_cell_length_c 16.860(3)
_cell_measurement_reflns_used 3853
_cell_measurement_temperature 160(2)
_cell_measurement_theta_max 25.25
_cell_measurement_theta_min 2.08
_cell_volume 2158.5(6)
_computing_cell_refinement 'local programs'
_computing_data_collection 'Siemens SMART'
_computing_data_reduction 'Siemens SAINT'
_computing_molecular_graphics 'Siemens SHELXTL'
_computing_publication_material 'SHELXTL and local programs'
_computing_structure_refinement 'Siemens SHELXTL'
_computing_structure_solution 'Siemens SHELXTL'
_diffrn_ambient_temperature 160(2)
_diffrn_measurement_device_type 'Siemens SMART CCD diffractometer'
_diffrn_measurement_method '\w rotation with narrow frames'
_diffrn_radiation_monochromator graphite
_diffrn_radiation_source 'fine-focus sealed tube'
_diffrn_radiation_type MoK\a
_diffrn_radiation_wavelength 0.71073
_diffrn_reflns_av_R_equivalents 0.0384
_diffrn_reflns_av_sigmaI/netI 0.0314
_diffrn_reflns_limit_h_max 17
_diffrn_reflns_limit_h_min -16
_diffrn_reflns_limit_k_max 10
_diffrn_reflns_limit_k_min -10
_diffrn_reflns_limit_l_max 9
_diffrn_reflns_limit_l_min -19
_diffrn_reflns_number 4483
_diffrn_reflns_theta_full 25.26
_diffrn_reflns_theta_max 25.26
_diffrn_reflns_theta_min 2.48
_diffrn_standards_decay_% 0
_diffrn_standards_number 0
_exptl_absorpt_coefficient_mu 0.293
_exptl_absorpt_correction_T_max 0.897
_exptl_absorpt_correction_T_min 0.872
_exptl_absorpt_correction_type empirical
_exptl_crystal_colour colourless
_exptl_crystal_density_diffrn 1.479
_exptl_crystal_density_method 'not measured'
_exptl_crystal_description block
_exptl_crystal_F_000 1008
_exptl_crystal_size_max 0.48
_exptl_crystal_size_mid 0.44
_exptl_crystal_size_min 0.38
_refine_diff_density_max 0.275
_refine_diff_density_min -0.260
_refine_diff_density_rms 0.045
_refine_ls_extinction_coef 0.0044(5)
_refine_ls_extinction_expression Fc^*^=kFc[1+0.001xFc^2^\l^3^/sin(2\q)]^-1/4^
_refine_ls_extinction_method SHELXL
_refine_ls_goodness_of_fit_ref 1.090
_refine_ls_hydrogen_treatment mixed
_refine_ls_matrix_type full
_refine_ls_number_parameters 152
_refine_ls_number_reflns 1789
_refine_ls_number_restraints 0
_refine_ls_restrained_S_all 1.090
_refine_ls_R_factor_all 0.0388
_refine_ls_R_factor_gt 0.0371
_refine_ls_shift/su_max 0.001
_refine_ls_shift/su_mean 0.000
_refine_ls_structure_factor_coef Fsqd
_refine_ls_weighting_details 'w=1/[\s^2^(Fo^2^)+(0.0329P)^2^+3.9691P] where P=(Fo^2^+2Fc^2^)/3'
_refine_ls_weighting_scheme calc
_refine_ls_wR_factor_gt 0.0933
_refine_ls_wR_factor_ref 0.0944
_reflns_number_gt 1718
_reflns_number_total 1789
_reflns_threshold_expression >2sigma(I)
_cod_data_source_file E800543sup1.cif
_cod_data_source_block HL.H2O
_cod_depositor_comments
;
The following automatic conversions were performed:

'_refine_ls_weighting_scheme' value 'calc
w=1/[\s^2^(Fo^2^)+(0.0329P)^2^+3.9691P] where P=(Fo^2^+2Fc^2^)/3' was
changed to 'calc'. New tag '_refine_ls_weighting_details' was
created. The value of the new tag was set to
'w=1/[\s^2^(Fo^2^)+(0.0329P)^2^+3.9691P] where P=(Fo^2^+2Fc^2^)/3'.

Automatic conversion script
Id: cif_fix_values 3143 2015-03-26 13:38:13Z robertas 
;
_cod_original_sg_symbol_H-M I2/a
_cod_database_code 7028034

loop_
_symmetry_equiv_pos_as_xyz
'x, y, z'
'-x+1/2, y, -z'
'x+1/2, y+1/2, z+1/2'
'-x+1, y+1/2, -z+1/2'
'-x, -y, -z'
'x-1/2, -y, z'
'-x+1/2, -y+1/2, -z+1/2'
'x, -y+1/2, z+1/2'

loop_
_atom_site_label
_atom_site_type_symbol
_atom_site_fract_x
_atom_site_fract_y
_atom_site_fract_z
_atom_site_U_iso_or_equiv
_atom_site_adp_type
_atom_site_occupancy
_atom_site_calc_flag
_atom_site_refinement_flags
O1 O 0.69454(10) 0.18328(17) 0.33785(10) 0.0361(4) Uani 1 d .
O2 O 0.56070(9) 0.30553(16) 0.32120(10) 0.0309(4) Uani 1 d .
C1 C 0.64793(13) 0.3010(2) 0.33944(12) 0.0252(5) Uani 1 d .
C2 C 0.70246(15) 0.4432(2) 0.36838(13) 0.0292(5) Uani 1 d .
H2A H 0.7637 0.4360 0.3535 0.035 Uiso 1 calc R
H2B H 0.7145 0.4459 0.4285 0.035 Uiso 1 calc R
S1 S 0.64969(4) 0.61838(6) 0.33019(3) 0.0273(2) Uani 1 d .
C3 C 0.66787(14) 0.6124(2) 0.22770(12) 0.0257(5) Uani 1 d .
H3A H 0.6619 0.7152 0.2051 0.031 Uiso 1 calc R
H3B H 0.7323 0.5780 0.2297 0.031 Uiso 1 calc R
C4 C 0.60228(13) 0.5133(2) 0.17223(12) 0.0220(4) Uani 1 d .
N1 N 0.62446(11) 0.38780(18) 0.13857(10) 0.0234(4) Uani 1 d .
H1 H 0.6800 0.3461 0.1483 0.028 Uiso 1 calc R
N2 N 0.51183(11) 0.54236(18) 0.14578(10) 0.0227(4) Uani 1 d .
H2 H 0.4817 0.6184 0.1611 0.027 Uiso 1 calc R
C5 C 0.54490(14) 0.3334(2) 0.08538(12) 0.0230(4) Uani 1 d .
C6 C 0.47293(13) 0.4327(2) 0.09002(12) 0.0221(4) Uani 1 d .
C7 C 0.38336(14) 0.4158(2) 0.04184(12) 0.0264(5) Uani 1 d .
H7 H 0.3343 0.4826 0.0456 0.032 Uiso 1 calc R
C8 C 0.36992(15) 0.2966(2) -0.01173(13) 0.0289(5) Uani 1 d .
H8 H 0.3099 0.2810 -0.0459 0.035 Uiso 1 calc R
C9 C 0.44264(16) 0.1977(2) -0.01705(13) 0.0309(5) Uani 1 d .
H9 H 0.4306 0.1175 -0.0550 0.037 Uiso 1 calc R
C10 C 0.53090(15) 0.2139(2) 0.03132(13) 0.0293(5) Uani 1 d .
H10 H 0.5798 0.1466 0.0278 0.035 Uiso 1 calc R
O3 O 0.60650(12) -0.0191(2) 0.20543(11) 0.0369(4) Uani 1 d .
H11 H 0.550(2) -0.046(3) 0.1978(18) 0.055 Uiso 1 d .
H12 H 0.619(2) 0.043(3) 0.2441(19) 0.055 Uiso 1 d .

loop_
_atom_site_aniso_label
_atom_site_aniso_U_11
_atom_site_aniso_U_22
_atom_site_aniso_U_33
_atom_site_aniso_U_23
_atom_site_aniso_U_13
_atom_site_aniso_U_12
O1 0.0245(8) 0.0300(9) 0.0529(10) -0.0019(7) 0.0069(7) 0.0031(7)
O2 0.0201(7) 0.0251(8) 0.0469(9) 0.0047(7) 0.0060(6) -0.0007(6)
C1 0.0233(10) 0.0274(11) 0.0248(10) 0.0042(8) 0.0054(8) -0.0012(9)
C2 0.0259(11) 0.0311(12) 0.0275(11) 0.0054(9) -0.0009(9) -0.0041(9)
S1 0.0291(3) 0.0240(3) 0.0286(3) -0.0055(2) 0.0060(2) -0.0027(2)
C3 0.0240(11) 0.0247(11) 0.0278(11) 0.0019(8) 0.0044(8) -0.0029(8)
C4 0.0221(10) 0.0207(10) 0.0234(10) 0.0030(8) 0.0055(8) -0.0009(8)
N1 0.0202(9) 0.0219(9) 0.0271(9) 0.0017(7) 0.0031(7) 0.0034(7)
N2 0.0206(8) 0.0206(9) 0.0267(9) -0.0014(7) 0.0050(7) 0.0004(7)
C5 0.0244(10) 0.0210(10) 0.0233(10) 0.0016(8) 0.0047(8) -0.0005(8)
C6 0.0241(10) 0.0201(10) 0.0223(10) 0.0014(8) 0.0056(8) -0.0018(8)
C7 0.0236(10) 0.0274(11) 0.0285(11) 0.0025(9) 0.0064(8) -0.0009(9)
C8 0.0297(11) 0.0318(12) 0.0235(10) 0.0022(9) 0.0024(8) -0.0077(9)
C9 0.0422(13) 0.0246(11) 0.0261(11) -0.0030(9) 0.0082(9) -0.0079(10)
C10 0.0355(12) 0.0227(11) 0.0308(11) -0.0007(9) 0.0097(9) 0.0016(9)
O3 0.0255(8) 0.0428(10) 0.0433(10) -0.0117(8) 0.0096(7) -0.0041(7)

loop_
_atom_type_symbol
_atom_type_description
_atom_type_scat_dispersion_real
_atom_type_scat_dispersion_imag
_atom_type_scat_source
C C 0.0033 0.0016 'International Tables Vol C Tables 4.2.6.8 and 6.1.1.4'
H H 0.0000 0.0000 'International Tables Vol C Tables 4.2.6.8 and 6.1.1.4'
N N 0.0061 0.0033 'International Tables Vol C Tables 4.2.6.8 and 6.1.1.4'
O O 0.0106 0.0060 'International Tables Vol C Tables 4.2.6.8 and 6.1.1.4'
S S 0.1246 0.1234 'International Tables Vol C Tables 4.2.6.8 and 6.1.1.4'

loop_
_geom_angle_atom_site_label_1
_geom_angle_atom_site_label_2
_geom_angle_atom_site_label_3
_geom_angle
O2 C1 O1 123.73(19)
O2 C1 C2 119.35(19)
O1 C1 C2 116.88(17)
C1 C2 S1 117.08(14)
C2 S1 C3 99.90(10)
C4 C3 S1 114.02(14)
N1 C4 N2 110.10(17)
N1 C4 C3 125.91(18)
N2 C4 C3 123.92(18)
C4 N1 C5 108.52(16)
C4 N2 C6 108.62(16)
C10 C5 N1 132.12(19)
C10 C5 C6 121.42(19)
N1 C5 C6 106.33(17)
N2 C6 C7 131.59(19)
N2 C6 C5 106.40(17)
C7 C6 C5 121.94(19)
C8 C7 C6 116.3(2)
C7 C8 C9 121.74(19)
C10 C9 C8 121.7(2)
C9 C10 C5 116.8(2)

loop_
_geom_bond_atom_site_label_1
_geom_bond_atom_site_label_2
_geom_bond_distance
O1 C1 1.259(3)
O2 C1 1.252(2)
C1 C2 1.522(3)
C2 S1 1.800(2)
S1 C3 1.808(2)
C3 C4 1.478(3)
C4 N1 1.329(3)
C4 N2 1.331(3)
N1 C5 1.393(3)
N2 C6 1.389(3)
C5 C10 1.388(3)
C5 C6 1.397(3)
C6 C7 1.393(3)
C7 C8 1.381(3)
C8 C9 1.406(3)
C9 C10 1.378(3)
